data_4118717
loop_
_publ_author_name
'Xing Tan'
'Bingxian Liu'
'Xiangyu Li'
'Bin Li'
'Shansheng Xu'
'Haibin Song'
'Baiquan Wang'

_publ_section_title
;
 Rhodium-Catalyzed Cascade Oxidative Annulation Leading to Substituted
 Naphtho[1,8-bc]pyrans by Sequential Cleavage of C(sp2)-H/C(sp3)-H and
 C(sp2)-H/O-H Bonds
;
_journal_name_full 'Journal of the American Chemical Society'
_journal_page_first 16163
_journal_page_last 16166
_journal_paper_doi 10.1021/ja3075242
_journal_volume 134
_journal_year 2012
_chemical_formula_sum 'C38 H25 N O2'
_chemical_formula_weight 527.60
_chemical_name_systematic
; 
 ? 
;
_space_group_IT_number 2
_symmetry_cell_setting triclinic
_symmetry_space_group_name_Hall '-P 1'
_symmetry_space_group_name_H-M 'P -1'
_atom_sites_solution_hydrogens geom
_atom_sites_solution_primary direct
_atom_sites_solution_secondary difmap
_audit_creation_method SHELXL-97
_cell_angle_alpha 94.81(3)
_cell_angle_beta 96.14(3)
_cell_angle_gamma 104.89(3)
_cell_formula_units_Z 2
_cell_length_a 11.087(2)
_cell_length_b 11.313(2)
_cell_length_c 11.699(2)
_cell_measurement_temperature 293(2)
_cell_volume 1400.5(5)
_computing_structure_refinement 'SHELXL-97 (Sheldrick, 1997)'
_computing_structure_solution 'SHELXS-97 (Sheldrick, 1990)'
_diffrn_ambient_temperature 293(2)
_diffrn_measured_fraction_theta_full 0.997
_diffrn_measured_fraction_theta_max 0.997
_diffrn_radiation_monochromator graphite
_diffrn_radiation_source 'fine-focus sealed tube'
_diffrn_radiation_type MoK\a
_diffrn_radiation_wavelength 0.71073
_diffrn_reflns_av_R_equivalents 0.1265
_diffrn_reflns_av_sigmaI/netI 0.2045
_diffrn_reflns_limit_h_max 13
_diffrn_reflns_limit_h_min -13
_diffrn_reflns_limit_k_max 13
_diffrn_reflns_limit_k_min -13
_diffrn_reflns_limit_l_max 13
_diffrn_reflns_limit_l_min -13
_diffrn_reflns_number 11852
_diffrn_reflns_theta_full 25.01
_diffrn_reflns_theta_max 25.01
_diffrn_reflns_theta_min 1.88
_exptl_absorpt_coefficient_mu 0.077
_exptl_absorpt_correction_T_max 0.9924
_exptl_absorpt_correction_T_min 0.9848
_exptl_crystal_density_diffrn 1.251
_exptl_crystal_F_000 552
_exptl_crystal_size_max 0.20
_exptl_crystal_size_mid 0.18
_exptl_crystal_size_min 0.10
_refine_diff_density_max 0.396
_refine_diff_density_min -0.283
_refine_diff_density_rms 0.061
_refine_ls_extinction_method none
_refine_ls_goodness_of_fit_ref 0.957
_refine_ls_hydrogen_treatment mixed
_refine_ls_matrix_type full
_refine_ls_number_parameters 371
_refine_ls_number_reflns 4918
_refine_ls_number_restraints 0
_refine_ls_restrained_S_all 0.957
_refine_ls_R_factor_all 0.1826
_refine_ls_R_factor_gt 0.0690
_refine_ls_shift/su_max 0.000
_refine_ls_shift/su_mean 0.000
_refine_ls_structure_factor_coef Fsqd
_refine_ls_weighting_details 'calc w=1/[\s^2^(Fo^2^)+(0.0300P)^2^+0.0000P] where P=(Fo^2^+2Fc^2^)/3'
_refine_ls_weighting_scheme calc
_refine_ls_wR_factor_gt 0.1593
_refine_ls_wR_factor_ref 0.1830
_reflns_number_gt 1454
_reflns_number_total 4918
_reflns_threshold_expression >2sigma(I)
_cod_data_source_file ja3075242_si_002_3.cif
_cod_data_source_block 3la-2
_cod_database_code 4118717

loop_
_symmetry_equiv_pos_as_xyz
'x, y, z'
'-x, -y, -z'

loop_
_atom_site_label
_atom_site_type_symbol
_atom_site_fract_x
_atom_site_fract_y
_atom_site_fract_z
_atom_site_U_iso_or_equiv
_atom_site_adp_type
_atom_site_occupancy
_atom_site_symmetry_multiplicity
_atom_site_calc_flag
_atom_site_refinement_flags
O1 O 0.0001(3) 0.0180(3) 0.8077(3) 0.0717(12) Uani 1 1 d .
N1 N 0.7129(3) 0.1806(4) 0.9551(3) 0.0705(14) Uani 1 1 d .
C1 C -0.1330(4) -0.0018(5) 0.7994(4) 0.0751(18) Uani 1 1 d .
H1A H -0.1598 -0.0184 0.8732 0.113 Uiso 1 1 calc R
H1B H -0.1738 -0.0708 0.7426 0.113 Uiso 1 1 calc R
H1C H -0.1550 0.0704 0.7768 0.113 Uiso 1 1 calc R
C2 C 0.0780(4) 0.1041(5) 0.8889(4) 0.0450(13) Uani 1 1 d .
C3 C 0.2102(3) 0.1128(4) 0.8925(3) 0.0378(12) Uani 1 1 d .
C4 C 0.2618(3) 0.0346(4) 0.8181(3) 0.0373(12) Uani 1 1 d .
C5 C 0.3931(3) 0.0552(4) 0.8295(3) 0.0346(11) Uani 1 1 d .
C6 C 0.4717(3) 0.1470(4) 0.9115(3) 0.0377(12) Uani 1 1 d .
C7 C 0.4226(4) 0.2231(5) 0.9783(3) 0.0385(12) Uani 1 1 d .
O2 O 0.5047(2) 0.3186(3) 1.0487(2) 0.0496(9) Uani 1 1 d .
C8 C 0.4647(4) 0.3988(4) 1.1252(3) 0.0404(12) Uani 1 1 d .
C9 C 0.3405(4) 0.3822(4) 1.1288(4) 0.0408(12) Uani 1 1 d .
C10 C 0.2476(4) 0.2888(4) 1.0491(3) 0.0383(12) Uani 1 1 d .
C11 C 0.1183(4) 0.2709(5) 1.0406(4) 0.0526(14) Uani 1 1 d .
H11 H 0.0860 0.3205 1.0895 0.063 Uiso 1 1 calc R
C12 C 0.0365(4) 0.1809(5) 0.9611(4) 0.0516(14) Uani 1 1 d .
H12 H -0.0495 0.1726 0.9570 0.062 Uiso 1 1 calc R
C13 C 0.2903(3) 0.2077(4) 0.9728(3) 0.0359(12) Uani 1 1 d .
C14 C 0.2941(4) 0.4578(5) 1.2146(4) 0.0493(13) Uani 1 1 d .
C15 C 0.2414(5) 0.5494(5) 1.1831(5) 0.0678(16) Uani 1 1 d .
H15 H 0.2300 0.5624 1.1057 0.081 Uiso 1 1 calc R
C16 C 0.2053(5) 0.6223(6) 1.2662(7) 0.088(2) Uani 1 1 d .
H16 H 0.1704 0.6847 1.2442 0.106 Uiso 1 1 calc R
C17 C 0.2200(6) 0.6043(7) 1.3810(7) 0.096(2) Uani 1 1 d .
H17 H 0.1974 0.6555 1.4365 0.115 Uiso 1 1 calc R
C18 C 0.2681(6) 0.5104(6) 1.4130(5) 0.083(2) Uani 1 1 d .
H18 H 0.2763 0.4953 1.4899 0.099 Uiso 1 1 calc R
C19 C 0.3043(4) 0.4386(5) 1.3293(5) 0.0589(15) Uani 1 1 d .
H19 H 0.3370 0.3746 1.3512 0.071 Uiso 1 1 calc R
C20 C 0.5767(4) 0.4912(5) 1.1878(4) 0.0466(13) Uani 1 1 d .
C21 C 0.5691(5) 0.5975(5) 1.2473(4) 0.0636(16) Uani 1 1 d .
H21 H 0.4908 0.6120 1.2516 0.076 Uiso 1 1 calc R
C22 C 0.6753(5) 0.6828(5) 1.3007(4) 0.0689(16) Uani 1 1 d .
H22 H 0.6682 0.7548 1.3407 0.083 Uiso 1 1 calc R
C23 C 0.7923(5) 0.6642(6) 1.2964(4) 0.0714(17) Uani 1 1 d .
H23 H 0.8638 0.7223 1.3343 0.086 Uiso 1 1 calc R
C24 C 0.8028(5) 0.5593(6) 1.2358(5) 0.087(2) Uani 1 1 d .
H24 H 0.8813 0.5458 1.2303 0.104 Uiso 1 1 calc R
C25 C 0.6940(4) 0.4739(5) 1.1830(4) 0.0691(17) Uani 1 1 d .
H25 H 0.7008 0.4019 1.1427 0.083 Uiso 1 1 calc R
C26 C 0.6064(4) 0.1649(5) 0.9337(4) 0.0474(13) Uani 1 1 d .
C27 C 0.4538(4) -0.0155(5) 0.7495(3) 0.0417(13) Uani 1 1 d .
C28 C 0.4301(4) -0.1419(6) 0.7379(4) 0.0601(15) Uani 1 1 d .
H28 H 0.3733 -0.1872 0.7814 0.072 Uiso 1 1 calc R
C29 C 0.4887(5) -0.2037(6) 0.6629(4) 0.0715(18) Uani 1 1 d .
H29 H 0.4714 -0.2891 0.6564 0.086 Uiso 1 1 calc R
C30 C 0.5724(5) -0.1368(7) 0.5988(4) 0.076(2) Uani 1 1 d .
H30 H 0.6117 -0.1773 0.5480 0.092 Uiso 1 1 calc R
C31 C 0.5992(5) -0.0089(7) 0.6089(4) 0.0678(18) Uani 1 1 d .
H31 H 0.6562 0.0357 0.5651 0.081 Uiso 1 1 calc R
C32 C 0.5406(4) 0.0518(5) 0.6844(3) 0.0496(14) Uani 1 1 d .
H32 H 0.5590 0.1372 0.6919 0.060 Uiso 1 1 calc R
C33 C 0.1796(4) -0.0655(5) 0.7305(4) 0.0397(12) Uani 1 1 d .
C34 C 0.1247(4) -0.1806(5) 0.7614(4) 0.0548(15) Uani 1 1 d .
H34 H 0.1401 -0.1959 0.8377 0.066 Uiso 1 1 calc R
C35 C 0.0477(4) -0.2732(5) 0.6816(4) 0.0619(16) Uani 1 1 d .
H35 H 0.0120 -0.3497 0.7046 0.074 Uiso 1 1 calc R
C36 C 0.0237(5) -0.2530(6) 0.5686(5) 0.0696(17) Uani 1 1 d .
H36 H -0.0287 -0.3152 0.5148 0.084 Uiso 1 1 calc R
C37 C 0.0786(5) -0.1384(6) 0.5355(4) 0.0645(16) Uani 1 1 d .
H37 H 0.0631 -0.1239 0.4589 0.077 Uiso 1 1 calc R
C38 C 0.1568(4) -0.0451(5) 0.6161(4) 0.0523(14) Uani 1 1 d .
H38 H 0.1937 0.0310 0.5929 0.063 Uiso 1 1 calc R

loop_
_atom_site_aniso_label
_atom_site_aniso_U_11
_atom_site_aniso_U_22
_atom_site_aniso_U_33
_atom_site_aniso_U_23
_atom_site_aniso_U_13
_atom_site_aniso_U_12
O1 0.0311(17) 0.088(3) 0.086(3) -0.029(2) -0.0004(17) 0.014(2)
N1 0.031(2) 0.101(4) 0.073(3) -0.008(3) 0.004(2) 0.012(3)
C1 0.025(2) 0.089(5) 0.099(4) -0.002(3) -0.007(3) 0.003(3)
C2 0.023(2) 0.059(4) 0.045(3) -0.009(3) -0.003(2) 0.004(2)
C3 0.025(2) 0.051(4) 0.034(3) -0.002(2) 0.0028(19) 0.007(2)
C4 0.029(2) 0.047(4) 0.032(3) -0.002(2) 0.0019(19) 0.006(2)
C5 0.031(2) 0.042(3) 0.036(3) 0.004(2) 0.007(2) 0.017(2)
C6 0.021(2) 0.047(3) 0.040(3) -0.008(2) 0.0017(19) 0.005(2)
C7 0.025(2) 0.048(4) 0.036(3) 0.003(2) 0.0004(19) 0.000(2)
O2 0.0311(16) 0.055(3) 0.052(2) -0.0133(18) -0.0006(14) 0.0015(17)
C8 0.042(3) 0.034(3) 0.038(3) -0.015(2) 0.002(2) 0.005(2)
C9 0.032(2) 0.039(3) 0.048(3) 0.003(2) 0.005(2) 0.005(2)
C10 0.033(2) 0.041(3) 0.037(3) -0.007(2) 0.008(2) 0.006(2)
C11 0.034(2) 0.060(4) 0.059(3) -0.009(3) 0.012(2) 0.007(3)
C12 0.023(2) 0.067(4) 0.061(3) -0.012(3) 0.008(2) 0.011(3)
C13 0.027(2) 0.044(3) 0.033(3) 0.002(2) 0.0030(19) 0.004(2)
C14 0.043(3) 0.041(4) 0.057(4) -0.007(3) 0.009(3) 0.003(3)
C15 0.076(4) 0.053(5) 0.075(4) -0.009(3) 0.020(3) 0.020(3)
C16 0.081(4) 0.059(5) 0.128(6) -0.005(5) 0.027(4) 0.029(4)
C17 0.094(5) 0.076(6) 0.109(6) -0.035(5) 0.052(5) 0.006(4)
C18 0.091(5) 0.072(6) 0.074(4) -0.016(4) 0.034(4) 0.001(4)
C19 0.060(3) 0.051(4) 0.065(4) -0.004(3) 0.016(3) 0.013(3)
C20 0.036(2) 0.050(4) 0.047(3) -0.005(3) 0.002(2) 0.003(3)
C21 0.052(3) 0.057(4) 0.068(4) -0.012(3) 0.013(3) -0.005(3)
C22 0.079(4) 0.045(4) 0.065(4) -0.011(3) -0.001(3) -0.007(3)
C23 0.066(4) 0.053(5) 0.072(4) 0.003(3) -0.028(3) -0.010(3)
C24 0.045(3) 0.074(6) 0.124(5) -0.008(4) -0.015(3) 0.002(3)
C25 0.045(3) 0.053(4) 0.096(4) -0.018(3) -0.007(3) 0.003(3)
C26 0.043(3) 0.052(4) 0.042(3) -0.006(2) 0.006(2) 0.007(3)
C27 0.028(2) 0.062(4) 0.035(3) 0.000(3) -0.003(2) 0.016(3)
C28 0.054(3) 0.062(5) 0.069(4) 0.001(3) 0.013(3) 0.023(3)
C29 0.083(4) 0.063(5) 0.075(4) -0.020(3) 0.010(3) 0.039(4)
C30 0.062(4) 0.135(7) 0.044(3) 0.004(4) 0.010(3) 0.051(5)
C31 0.054(3) 0.104(6) 0.051(3) 0.008(4) 0.015(3) 0.029(4)
C32 0.039(2) 0.066(4) 0.043(3) -0.002(3) 0.010(2) 0.014(3)
C33 0.029(2) 0.047(4) 0.039(3) -0.008(2) 0.005(2) 0.007(2)
C34 0.047(3) 0.063(5) 0.050(3) 0.004(3) 0.005(2) 0.011(3)
C35 0.049(3) 0.055(4) 0.066(4) -0.004(3) -0.002(3) -0.008(3)
C36 0.056(3) 0.076(5) 0.059(4) -0.012(3) 0.001(3) -0.006(3)
C37 0.062(3) 0.081(5) 0.039(3) -0.007(3) -0.006(3) 0.008(3)
C38 0.043(3) 0.059(4) 0.047(3) -0.005(3) 0.006(2) 0.005(3)

loop_
_atom_type_symbol
_atom_type_description
_atom_type_scat_dispersion_real
_atom_type_scat_dispersion_imag
_atom_type_scat_source
C C 0.0033 0.0016 'International Tables Vol C Tables 4.2.6.8 and 6.1.1.4'
H H 0.0000 0.0000 'International Tables Vol C Tables 4.2.6.8 and 6.1.1.4'
N N 0.0061 0.0033 'International Tables Vol C Tables 4.2.6.8 and 6.1.1.4'
O O 0.0106 0.0060 'International Tables Vol C Tables 4.2.6.8 and 6.1.1.4'

loop_
_geom_angle_atom_site_label_1
_geom_angle_atom_site_label_2
_geom_angle_atom_site_label_3
_geom_angle
C2 O1 C1 120.5(3)
O1 C1 H1A 109.5
O1 C1 H1B 109.5
H1A C1 H1B 109.5
O1 C1 H1C 109.5
H1A C1 H1C 109.5
H1B C1 H1C 109.5
O1 C2 C12 123.1(4)
O1 C2 C3 115.8(4)
C12 C2 C3 121.0(4)
C13 C3 C2 115.0(4)
C13 C3 C4 120.7(3)
C2 C3 C4 124.3(4)
C5 C4 C3 118.2(4)
C5 C4 C33 119.8(4)
C3 C4 C33 122.1(3)
C6 C5 C4 120.9(4)
C6 C5 C27 117.9(3)
C4 C5 C27 121.2(4)
C7 C6 C5 120.5(3)
C7 C6 C26 116.5(4)
C5 C6 C26 123.0(4)
O2 C7 C6 117.8(3)
O2 C7 C13 120.1(4)
C6 C7 C13 122.0(4)
C7 O2 C8 122.6(3)
C9 C8 O2 119.1(4)
C9 C8 C20 132.2(4)
O2 C8 C20 108.6(3)
C8 C9 C10 121.0(4)
C8 C9 C14 121.1(4)
C10 C9 C14 117.9(4)
C11 C10 C13 116.1(4)
C11 C10 C9 125.1(4)
C13 C10 C9 118.8(4)
C12 C11 C10 121.5(4)
C12 C11 H11 119.3
C10 C11 H11 119.3
C2 C12 C11 122.0(4)
C2 C12 H12 119.0
C11 C12 H12 119.0
C3 C13 C7 117.6(4)
C3 C13 C10 124.4(4)
C7 C13 C10 118.0(4)
C15 C14 C19 118.0(5)
C15 C14 C9 121.6(5)
C19 C14 C9 120.4(5)
C14 C15 C16 120.0(5)
C14 C15 H15 120.0
C16 C15 H15 120.0
C17 C16 C15 121.2(6)
C17 C16 H16 119.4
C15 C16 H16 119.4
C18 C17 C16 119.4(6)
C18 C17 H17 120.3
C16 C17 H17 120.3
C17 C18 C19 118.9(6)
C17 C18 H18 120.5
C19 C18 H18 120.5
C14 C19 C18 122.4(5)
C14 C19 H19 118.8
C18 C19 H19 118.8
C21 C20 C25 117.7(5)
C21 C20 C8 122.4(4)
C25 C20 C8 119.8(4)
C20 C21 C22 120.7(5)
C20 C21 H21 119.6
C22 C21 H21 119.6
C21 C22 C23 121.1(5)
C21 C22 H22 119.4
C23 C22 H22 119.4
C24 C23 C22 119.4(5)
C24 C23 H23 120.3
C22 C23 H23 120.3
C23 C24 C25 118.5(5)
C23 C24 H24 120.7
C25 C24 H24 120.7
C20 C25 C24 122.5(5)
C20 C25 H25 118.7
C24 C25 H25 118.7
N1 C26 C6 177.6(5)
C28 C27 C32 118.5(4)
C28 C27 C5 123.7(4)
C32 C27 C5 117.7(5)
C27 C28 C29 121.9(5)
C27 C28 H28 119.1
C29 C28 H28 119.1
C30 C29 C28 118.9(6)
C30 C29 H29 120.5
C28 C29 H29 120.5
C29 C30 C31 120.7(6)
C29 C30 H30 119.6
C31 C30 H30 119.6
C32 C31 C30 119.8(5)
C32 C31 H31 120.1
C30 C31 H31 120.1
C31 C32 C27 120.1(5)
C31 C32 H32 119.9
C27 C32 H32 119.9
C34 C33 C38 118.3(4)
C34 C33 C4 121.1(4)
C38 C33 C4 120.6(5)
C35 C34 C33 121.6(5)
C35 C34 H34 119.2
C33 C34 H34 119.2
C36 C35 C34 120.4(5)
C36 C35 H35 119.8
C34 C35 H35 119.8
C35 C36 C37 119.1(5)
C35 C36 H36 120.5
C37 C36 H36 120.5
C36 C37 C38 120.5(5)
C36 C37 H37 119.7
C38 C37 H37 119.7
C33 C38 C37 120.2(5)
C33 C38 H38 119.9
C37 C38 H38 119.9

loop_
_geom_bond_atom_site_label_1
_geom_bond_atom_site_label_2
_geom_bond_distance
O1 C2 1.354(5)
O1 C1 1.426(4)
N1 C26 1.145(5)
C1 H1A 0.9600
C1 H1B 0.9600
C1 H1C 0.9600
C2 C12 1.358(6)
C2 C3 1.440(5)
C3 C13 1.409(5)
C3 C4 1.450(5)
C4 C5 1.404(5)
C4 C33 1.496(5)
C5 C6 1.396(5)
C5 C27 1.502(6)
C6 C7 1.366(6)
C6 C26 1.447(5)
C7 O2 1.364(5)
C7 C13 1.426(5)
O2 C8 1.406(5)
C8 C9 1.347(5)
C8 C20 1.477(6)
C9 C10 1.454(6)
C9 C14 1.482(6)
C10 C11 1.387(5)
C10 C13 1.428(5)
C11 C12 1.382(6)
C11 H11 0.9300
C12 H12 0.9300
C14 C15 1.371(6)
C14 C19 1.375(6)
C15 C16 1.381(7)
C15 H15 0.9300
C16 C17 1.374(7)
C16 H16 0.9300
C17 C18 1.367(8)
C17 H17 0.9300
C18 C19 1.378(6)
C18 H18 0.9300
C19 H19 0.9300
C20 C21 1.365(6)
C20 C25 1.370(5)
C21 C22 1.366(6)
C21 H21 0.9300
C22 C23 1.372(6)
C22 H22 0.9300
C23 C24 1.367(7)
C23 H23 0.9300
C24 C25 1.382(7)
C24 H24 0.9300
C25 H25 0.9300
C27 C28 1.379(6)
C27 C32 1.400(6)
C28 C29 1.390(6)
C28 H28 0.9300
C29 C30 1.371(7)
C29 H29 0.9300
C30 C31 1.393(7)
C30 H30 0.9300
C31 C32 1.387(6)
C31 H31 0.9300
C32 H32 0.9300
C33 C34 1.383(6)
C33 C38 1.386(5)
C34 C35 1.380(6)
C34 H34 0.9300
C35 C36 1.370(6)
C35 H35 0.9300
C36 C37 1.390(7)
C36 H36 0.9300
C37 C38 1.394(6)
C37 H37 0.9300
C38 H38 0.9300

loop_
_geom_torsion_atom_site_label_1
_geom_torsion_atom_site_label_2
_geom_torsion_atom_site_label_3
_geom_torsion_atom_site_label_4
_geom_torsion
C1 O1 C2 C12 -4.2(8)
C1 O1 C2 C3 177.6(4)
O1 C2 C3 C13 176.4(4)
C12 C2 C3 C13 -1.9(7)
O1 C2 C3 C4 -1.6(7)
C12 C2 C3 C4 -179.8(5)
C13 C3 C4 C5 0.8(6)
C2 C3 C4 C5 178.6(4)
C13 C3 C4 C33 -178.9(4)
C2 C3 C4 C33 -1.1(7)
C3 C4 C5 C6 1.1(7)
C33 C4 C5 C6 -179.2(4)
C3 C4 C5 C27 -175.3(4)
C33 C4 C5 C27 4.4(7)
C4 C5 C6 C7 -3.5(7)
C27 C5 C6 C7 173.0(4)
C4 C5 C6 C26 174.4(4)
C27 C5 C6 C26 -9.1(7)
C5 C6 C7 O2 -173.7(4)
C26 C6 C7 O2 8.3(6)
C5 C6 C7 C13 4.0(7)
C26 C6 C7 C13 -174.0(4)
C6 C7 O2 C8 -176.8(4)
C13 C7 O2 C8 5.5(6)
C7 O2 C8 C9 -0.7(6)
C7 O2 C8 C20 -179.8(4)
O2 C8 C9 C10 -4.6(7)
C20 C8 C9 C10 174.3(5)
O2 C8 C9 C14 175.0(4)
C20 C8 C9 C14 -6.1(8)
C8 C9 C10 C11 -175.1(5)
C14 C9 C10 C11 5.4(7)
C8 C9 C10 C13 5.0(7)
C14 C9 C10 C13 -174.5(4)
C13 C10 C11 C12 -1.1(7)
C9 C10 C11 C12 179.0(5)
O1 C2 C12 C11 -177.7(5)
C3 C2 C12 C11 0.4(8)
C10 C11 C12 C2 1.2(8)
C2 C3 C13 C7 -178.4(4)
C4 C3 C13 C7 -0.4(6)
C2 C3 C13 C10 2.0(7)
C4 C3 C13 C10 -180.0(4)
O2 C7 C13 C3 175.6(4)
C6 C7 C13 C3 -2.0(7)
O2 C7 C13 C10 -4.8(6)
C6 C7 C13 C10 177.6(4)
C11 C10 C13 C3 -0.6(7)
C9 C10 C13 C3 179.3(4)
C11 C10 C13 C7 179.8(4)
C9 C10 C13 C7 -0.3(6)
C8 C9 C14 C15 106.0(6)
C10 C9 C14 C15 -74.4(6)
C8 C9 C14 C19 -73.2(6)
C10 C9 C14 C19 106.4(5)
C19 C14 C15 C16 2.6(8)
C9 C14 C15 C16 -176.6(5)
C14 C15 C16 C17 -0.6(9)
C15 C16 C17 C18 -1.8(10)
C16 C17 C18 C19 2.0(9)
C15 C14 C19 C18 -2.4(8)
C9 C14 C19 C18 176.8(5)
C17 C18 C19 C14 0.1(9)
C9 C8 C20 C21 -14.7(9)
O2 C8 C20 C21 164.3(4)
C9 C8 C20 C25 168.2(5)
O2 C8 C20 C25 -12.8(6)
C25 C20 C21 C22 -0.4(8)
C8 C20 C21 C22 -177.6(5)
C20 C21 C22 C23 -0.2(9)
C21 C22 C23 C24 1.2(9)
C22 C23 C24 C25 -1.5(9)
C21 C20 C25 C24 0.1(8)
C8 C20 C25 C24 177.3(5)
C23 C24 C25 C20 0.9(9)
C7 C6 C26 N1 28(15)
C5 C6 C26 N1 -150(14)
C6 C5 C27 C28 123.9(5)
C4 C5 C27 C28 -59.6(6)
C6 C5 C27 C32 -55.2(5)
C4 C5 C27 C32 121.3(5)
C32 C27 C28 C29 -0.7(7)
C5 C27 C28 C29 -179.8(4)
C27 C28 C29 C30 -0.1(7)
C28 C29 C30 C31 0.5(8)
C29 C30 C31 C32 -0.1(8)
C30 C31 C32 C27 -0.7(7)
C28 C27 C32 C31 1.0(6)
C5 C27 C32 C31 -179.8(4)
C5 C4 C33 C34 96.4(5)
C3 C4 C33 C34 -83.9(6)
C5 C4 C33 C38 -83.5(6)
C3 C4 C33 C38 96.2(5)
C38 C33 C34 C35 -0.8(7)
C4 C33 C34 C35 179.3(4)
C33 C34 C35 C36 0.0(7)
C34 C35 C36 C37 0.5(7)
C35 C36 C37 C38 -0.2(8)
C34 C33 C38 C37 1.1(6)
C4 C33 C38 C37 -179.1(4)
C36 C37 C38 C33 -0.6(7)
